data_2235665
loop_
_publ_author_name
'Sow, Yaya'
'Diop, Libasse'
'Kociok-Kohn, Gabriele'
'Molloy, Kieran C.'

_publ_section_title
;
 Dimethylammonium dichloridotriphenylstannate(IV)
;
_journal_coeditor_code WM2636
_journal_issue 7
_journal_name_full 'Acta Crystallographica Section E'
_journal_page_first m1015
_journal_page_last m1016
_journal_paper_doi 10.1107/S1600536812028905
_journal_volume 68
_journal_year 2012
_chemical_formula_iupac '(C2 H8 N) [Sn (C6 H5)3 Cl2]'
_chemical_formula_moiety 'C2 H8 N +, C18 H15 Cl2 Sn -'
_chemical_formula_sum 'C20 H23 Cl2 N Sn'
_chemical_formula_weight 466.98
_chemical_name_systematic
;
Dimethylammonium dichloridotriphenylstannate(IV)
;
_space_group_IT_number 9
_symmetry_cell_setting monoclinic
_symmetry_space_group_name_Hall 'C -2yc'
_symmetry_space_group_name_H-M 'C 1 c 1'
_atom_sites_solution_hydrogens geom
_atom_sites_solution_primary direct
_atom_sites_solution_secondary difmap
_audit_creation_method SHELXL-97
_cell_angle_alpha 90.00
_cell_angle_beta 105.4060(10)
_cell_angle_gamma 90.00
_cell_formula_units_Z 4
_cell_length_a 7.98650(10)
_cell_length_b 17.5031(3)
_cell_length_c 14.9484(3)
_cell_measurement_reflns_used 12072
_cell_measurement_temperature 150(2)
_cell_measurement_theta_max 27.485
_cell_measurement_theta_min 2.910
_cell_volume 2014.53(6)
_computing_cell_refinement 'DENZO and SCALEPACK (Otwinowski & Minor, 1997)'
_computing_data_collection 'COLLECT (Nonius, 1999)'
_computing_data_reduction 'DENZO and SCALEPACK (Otwinowski & Minor, 1997)'
_computing_molecular_graphics 'ORTEP-3 for Windows (Farrugia, 1997)'
_computing_publication_material 'publCIF (Westrip, 2010)'
_computing_structure_refinement 'SHELXL97 (Sheldrick, 2008)'
_computing_structure_solution 'SIR97 (Altomare <i>et al.</i>, 1999)'
_diffrn_ambient_temperature 150(2)
_diffrn_measured_fraction_theta_full 0.997
_diffrn_measured_fraction_theta_max 0.997
_diffrn_measurement_device_type 'Nonius KappaCCD'
_diffrn_measurement_method '298 2.0 degree images with \f and \w scans'
_diffrn_radiation_monochromator graphite
_diffrn_radiation_source 'fine-focus sealed tube'
_diffrn_radiation_type MoK\a
_diffrn_radiation_wavelength 0.71073
_diffrn_reflns_av_R_equivalents 0.0371
_diffrn_reflns_av_sigmaI/netI 0.0348
_diffrn_reflns_limit_h_max 10
_diffrn_reflns_limit_h_min -10
_diffrn_reflns_limit_k_max 22
_diffrn_reflns_limit_k_min -22
_diffrn_reflns_limit_l_max 19
_diffrn_reflns_limit_l_min -19
_diffrn_reflns_number 16595
_diffrn_reflns_theta_full 27.52
_diffrn_reflns_theta_max 27.52
_diffrn_reflns_theta_min 3.51
_diffrn_standards_decay_% 0
_diffrn_standards_number 0
_exptl_absorpt_coefficient_mu 1.535
_exptl_absorpt_correction_T_max 0.7489
_exptl_absorpt_correction_T_min 0.6560
_exptl_absorpt_correction_type multi-scan
_exptl_absorpt_process_details
;
(<i>SORTAV</i>; Blessing, 1995)
;
_exptl_crystal_colour colourless
_exptl_crystal_density_diffrn 1.540
_exptl_crystal_density_method 'not measured'
_exptl_crystal_description block
_exptl_crystal_F_000 936
_exptl_crystal_size_max 0.30
_exptl_crystal_size_mid 0.20
_exptl_crystal_size_min 0.20
_refine_diff_density_max 0.412
_refine_diff_density_min -0.892
_refine_ls_abs_structure_details 'Flack (1983), 2256 Friedel pairs'
_refine_ls_abs_structure_Flack -0.030(12)
_refine_ls_extinction_method none
_refine_ls_goodness_of_fit_ref 1.071
_refine_ls_hydrogen_treatment mixed
_refine_ls_matrix_type full
_refine_ls_number_parameters 227
_refine_ls_number_reflns 4569
_refine_ls_number_restraints 2
_refine_ls_restrained_S_all 1.071
_refine_ls_R_factor_all 0.0229
_refine_ls_R_factor_gt 0.0209
_refine_ls_shift/su_max 0.001
_refine_ls_shift/su_mean 0.000
_refine_ls_structure_factor_coef Fsqd
_refine_ls_weighting_details 'calc w=1/[\s^2^(Fo^2^)+(0.0204P)^2^+0.0000P] where P=(Fo^2^+2Fc^2^)/3'
_refine_ls_weighting_scheme calc
_refine_ls_wR_factor_gt 0.0443
_refine_ls_wR_factor_ref 0.0448
_reflns_number_gt 4469
_reflns_number_total 4569
_reflns_threshold_expression I>2sigma(I)
_cod_data_source_file wm2636.cif
_cod_data_source_block I
_cod_original_sg_symbol_H-M 'C c'
_cod_database_code 2235665
_cod_database_fobs_code 2235665

loop_
_symmetry_equiv_pos_as_xyz
'x, y, z'
'x, -y, z+1/2'
'x+1/2, y+1/2, z'
'x+1/2, -y+1/2, z+1/2'

loop_
_atom_site_type_symbol
_atom_site_label
_atom_site_fract_x
_atom_site_fract_y
_atom_site_fract_z
_atom_site_U_iso_or_equiv
_atom_site_adp_type
_atom_site_calc_flag
_atom_site_refinement_flags
_atom_site_occupancy
_atom_site_symmetry_multiplicity
Sn Sn 0.547277(14) 0.045301(7) 0.791813(12) 0.01712(5) Uani d . 1 1
Cl Cl1 0.25286(7) 0.11982(3) 0.75104(4) 0.02502(13) Uani d . 1 1
Cl Cl2 0.84601(8) -0.02426(3) 0.84731(4) 0.02268(12) Uani d . 1 1
C C1 0.4134(3) -0.06314(13) 0.77445(16) 0.0196(5) Uani d . 1 1
C C2 0.4971(3) -0.12794(14) 0.75338(18) 0.0251(5) Uani d . 1 1
H H2 0.6146 -0.1243 0.7510 0.030 Uiso calc R 1 1
C C3 0.4122(3) -0.19752(14) 0.73581(18) 0.0293(6) Uani d . 1 1
H H3 0.4699 -0.2405 0.7191 0.035 Uiso calc R 1 1
C C4 0.2430(3) -0.20458(14) 0.74251(19) 0.0278(6) Uani d . 1 1
H H4 0.1850 -0.2524 0.7314 0.033 Uiso calc R 1 1
C C5 0.1592(3) -0.14099(14) 0.76558(18) 0.0269(5) Uani d . 1 1
H H5 0.0438 -0.1454 0.7711 0.032 Uiso calc R 1 1
C C6 0.2438(3) -0.07124(14) 0.78062(17) 0.0229(5) Uani d . 1 1
H H6 0.1845 -0.0280 0.7955 0.028 Uiso calc R 1 1
C C7 0.6122(3) 0.08981(12) 0.67105(15) 0.0189(4) Uani d . 1 1
C C8 0.4818(3) 0.11348(13) 0.59360(16) 0.0229(5) Uani d . 1 1
H H8 0.3639 0.1126 0.5957 0.028 Uiso calc R 1 1
C C9 0.5229(3) 0.13846(14) 0.51318(17) 0.0269(5) Uani d . 1 1
H H9 0.4331 0.1537 0.4607 0.032 Uiso calc R 1 1
C C10 0.6947(3) 0.14098(13) 0.51011(17) 0.0262(5) Uani d . 1 1
H H10 0.7225 0.1573 0.4552 0.031 Uiso calc R 1 1
C C11 0.8259(3) 0.11967(13) 0.58705(18) 0.0259(5) Uani d . 1 1
H H11 0.9440 0.1228 0.5856 0.031 Uiso calc R 1 1
C C12 0.7843(3) 0.09383(13) 0.66590(16) 0.0222(5) Uani d . 1 1
H H12 0.8750 0.0784 0.7179 0.027 Uiso calc R 1 1
C C13 0.6162(3) 0.10926(12) 0.91933(16) 0.0209(5) Uani d . 1 1
C C14 0.6982(3) 0.07444(14) 1.00306(17) 0.0246(5) Uani d . 1 1
H H14 0.7210 0.0211 1.0046 0.029 Uiso calc R 1 1
C C15 0.7473(3) 0.11681(15) 1.08452(18) 0.0315(6) Uani d . 1 1
H H15 0.8030 0.0922 1.1413 0.038 Uiso calc R 1 1
C C16 0.7159(4) 0.19439(15) 1.0836(2) 0.0340(6) Uani d . 1 1
H H16 0.7496 0.2231 1.1395 0.041 Uiso calc R 1 1
C C17 0.6349(3) 0.23011(15) 1.0009(2) 0.0318(6) Uani d . 1 1
H H17 0.6148 0.2836 0.9998 0.038 Uiso calc R 1 1
C C18 0.5825(3) 0.18794(13) 0.91879(18) 0.0257(5) Uani d . 1 1
H H18 0.5240 0.2126 0.8626 0.031 Uiso calc R 1 1
N N 0.1313(3) 0.09715(12) 0.93699(16) 0.0265(5) Uani d . 1 1
H H1A 0.172(4) 0.0954(16) 0.887(2) 0.034(8) Uiso d . 1 1
H H1B 0.043(4) 0.0718(19) 0.916(2) 0.032(8) Uiso d . 1 1
C C30 0.0840(5) 0.17409(17) 0.9603(3) 0.0535(9) Uani d . 1 1
H H30A 0.0163 0.1706 1.0061 0.080 Uiso calc R 1 1
H H30B 0.0144 0.1993 0.9042 0.080 Uiso calc R 1 1
H H30C 0.1897 0.2038 0.9863 0.080 Uiso calc R 1 1
C C20 0.2435(5) 0.0556(2) 1.0161(3) 0.0560(10) Uani d . 1 1
H H20A 0.3495 0.0852 1.0420 0.084 Uiso calc R 1 1
H H20B 0.2743 0.0058 0.9952 0.084 Uiso calc R 1 1
H H20C 0.1815 0.0482 1.0639 0.084 Uiso calc R 1 1

loop_
_atom_site_aniso_label
_atom_site_aniso_U_11
_atom_site_aniso_U_22
_atom_site_aniso_U_33
_atom_site_aniso_U_12
_atom_site_aniso_U_13
_atom_site_aniso_U_23
Sn 0.01594(7) 0.01814(7) 0.01734(7) -0.00084(7) 0.00453(5) -0.00073(8)
Cl1 0.0184(3) 0.0280(3) 0.0286(3) 0.0049(2) 0.0062(2) 0.0038(3)
Cl2 0.0170(3) 0.0253(3) 0.0250(3) 0.0014(2) 0.0043(2) 0.0007(3)
C1 0.0209(11) 0.0241(11) 0.0128(11) -0.0049(10) 0.0027(9) -0.0002(9)
C2 0.0238(13) 0.0236(12) 0.0317(14) -0.0029(10) 0.0142(11) -0.0051(10)
C3 0.0320(13) 0.0230(12) 0.0346(15) 0.0016(10) 0.0117(12) -0.0050(11)
C4 0.0284(13) 0.0219(12) 0.0314(14) -0.0096(11) 0.0052(11) -0.0040(11)
C5 0.0205(11) 0.0284(12) 0.0314(14) -0.0053(10) 0.0059(10) -0.0008(11)
C6 0.0231(12) 0.0239(12) 0.0228(13) 0.0021(10) 0.0077(10) 0.0005(11)
C7 0.0223(11) 0.0157(10) 0.0180(11) -0.0031(9) 0.0042(9) -0.0025(9)
C8 0.0220(12) 0.0231(12) 0.0227(13) -0.0005(9) 0.0043(10) -0.0002(10)
C9 0.0339(14) 0.0250(12) 0.0200(12) 0.0022(10) 0.0036(11) -0.0004(10)
C10 0.0422(15) 0.0213(12) 0.0185(12) 0.0026(10) 0.0136(11) 0.0019(10)
C11 0.0252(13) 0.0252(12) 0.0300(14) -0.0044(10) 0.0122(11) -0.0017(10)
C12 0.0230(12) 0.0222(11) 0.0202(13) -0.0020(9) 0.0039(10) 0.0003(10)
C13 0.0193(11) 0.0233(11) 0.0207(12) -0.0027(9) 0.0063(10) -0.0023(10)
C14 0.0282(13) 0.0231(12) 0.0228(13) -0.0026(10) 0.0075(11) -0.0014(10)
C15 0.0358(15) 0.0377(15) 0.0213(13) -0.0058(11) 0.0080(12) -0.0039(11)
C16 0.0386(15) 0.0391(15) 0.0264(15) -0.0107(12) 0.0127(12) -0.0134(12)
C17 0.0346(14) 0.0244(12) 0.0406(17) -0.0057(11) 0.0173(13) -0.0134(12)
C18 0.0269(13) 0.0223(12) 0.0296(14) 0.0001(10) 0.0105(11) 0.0002(10)
N 0.0232(11) 0.0300(11) 0.0258(12) -0.0030(9) 0.0058(10) -0.0033(10)
C30 0.059(2) 0.0319(16) 0.081(3) 0.0027(14) 0.039(2) -0.0061(16)
C20 0.045(2) 0.078(3) 0.041(2) 0.0102(16) 0.0024(17) 0.0204(17)

loop_
_atom_type_symbol
_atom_type_description
_atom_type_scat_dispersion_real
_atom_type_scat_dispersion_imag
_atom_type_scat_source
C C 0.0033 0.0016 'International Tables Vol C Tables 4.2.6.8 and 6.1.1.4'
H H 0.0000 0.0000 'International Tables Vol C Tables 4.2.6.8 and 6.1.1.4'
N N 0.0061 0.0033 'International Tables Vol C Tables 4.2.6.8 and 6.1.1.4'
Cl Cl 0.1484 0.1585 'International Tables Vol C Tables 4.2.6.8 and 6.1.1.4'
Sn Sn -0.6537 1.4246 'International Tables Vol C Tables 4.2.6.8 and 6.1.1.4'

loop_
_geom_angle_atom_site_label_1
_geom_angle_atom_site_label_2
_geom_angle_atom_site_label_3
_geom_angle
C7 Sn C13 119.52(8)
C7 Sn C1 116.05(8)
C13 Sn C1 124.43(9)
C7 Sn Cl2 91.83(6)
C13 Sn Cl2 87.94(6)
C1 Sn Cl2 90.57(7)
C7 Sn Cl1 91.49(6)
C13 Sn Cl1 87.10(6)
C1 Sn Cl1 91.40(7)
Cl2 Sn Cl1 174.94(2)
C6 C1 C2 117.8(2)
C6 C1 Sn 122.82(18)
C2 C1 Sn 119.33(16)
C3 C2 C1 121.2(2)
C3 C2 H2 119.4
C1 C2 H2 119.4
C2 C3 C4 120.2(2)
C2 C3 H3 119.9
C4 C3 H3 119.9
C3 C4 C5 119.3(2)
C3 C4 H4 120.3
C5 C4 H4 120.3
C6 C5 C4 120.0(2)
C6 C5 H5 120.0
C4 C5 H5 120.0
C5 C6 C1 121.4(2)
C5 C6 H6 119.3
C1 C6 H6 119.3
C8 C7 C12 117.8(2)
C8 C7 Sn 120.62(17)
C12 C7 Sn 121.57(17)
C9 C8 C7 120.8(2)
C9 C8 H8 119.6
C7 C8 H8 119.6
C10 C9 C8 120.0(2)
C10 C9 H9 120.0
C8 C9 H9 120.0
C11 C10 C9 120.1(2)
C11 C10 H10 120.0
C9 C10 H10 120.0
C12 C11 C10 119.7(2)
C12 C11 H11 120.1
C10 C11 H11 120.1
C11 C12 C7 121.7(2)
C11 C12 H12 119.2
C7 C12 H12 119.2
C14 C13 C18 118.7(2)
C14 C13 Sn 121.19(16)
C18 C13 Sn 120.14(17)
C13 C14 C15 120.7(2)
C13 C14 H14 119.6
C15 C14 H14 119.6
C16 C15 C14 120.5(3)
C16 C15 H15 119.7
C14 C15 H15 119.7
C15 C16 C17 119.6(3)
C15 C16 H16 120.2
C17 C16 H16 120.2
C16 C17 C18 120.4(2)
C16 C17 H17 119.8
C18 C17 H17 119.8
C17 C18 C13 120.1(2)
C17 C18 H18 120.0
C13 C18 H18 120.0
C30 N C20 113.8(3)
C30 N H1A 113.9(18)
C20 N H1A 112.2(19)
C30 N H1B 110(2)
C20 N H1B 109(2)
H1A N H1B 97(3)
N C30 H30A 109.5
N C30 H30B 109.5
H30A C30 H30B 109.5
N C30 H30C 109.5
H30A C30 H30C 109.5
H30B C30 H30C 109.5
N C20 H20A 109.5
N C20 H20B 109.5
H20A C20 H20B 109.5
N C20 H20C 109.5
H20A C20 H20C 109.5
H20B C20 H20C 109.5

loop_
_geom_bond_atom_site_label_1
_geom_bond_atom_site_label_2
_geom_bond_distance
_geom_bond_publ_flag
Sn C7 2.152(2) y
Sn C13 2.152(2) y
Sn C1 2.160(2) y
Sn Cl2 2.6098(6) y
Sn Cl1 2.6153(6) y
C1 C6 1.389(3) ?
C1 C2 1.395(3) ?
C2 C3 1.385(3) ?
C2 H2 0.9500 ?
C3 C4 1.387(3) ?
C3 H3 0.9500 ?
C4 C5 1.389(3) ?
C4 H4 0.9500 ?
C5 C6 1.385(3) ?
C5 H5 0.9500 ?
C6 H6 0.9500 ?
C7 C8 1.399(3) ?
C7 C12 1.399(3) ?
C8 C9 1.398(3) ?
C8 H8 0.9500 ?
C9 C10 1.386(4) ?
C9 H9 0.9500 ?
C10 C11 1.386(4) ?
C10 H10 0.9500 ?
C11 C12 1.383(3) ?
C11 H11 0.9500 ?
C12 H12 0.9500 ?
C13 C14 1.390(3) ?
C13 C18 1.403(3) ?
C14 C15 1.390(4) ?
C14 H14 0.9500 ?
C15 C16 1.380(4) ?
C15 H15 0.9500 ?
C16 C17 1.384(4) ?
C16 H16 0.9500 ?
C17 C18 1.397(4) ?
C17 H17 0.9500 ?
C18 H18 0.9500 ?
N C30 1.466(4) ?
N C20 1.473(4) ?
N H1A 0.89(3) ?
N H1B 0.82(3) ?
C30 H30A 0.9800 ?
C30 H30B 0.9800 ?
C30 H30C 0.9800 ?
C20 H20A 0.9800 ?
C20 H20B 0.9800 ?
C20 H20C 0.9800 ?

loop_
_geom_hbond_atom_site_label_D
_geom_hbond_atom_site_label_H
_geom_hbond_atom_site_label_A
_geom_hbond_site_symmetry_A
_geom_hbond_distance_DH
_geom_hbond_distance_HA
_geom_hbond_distance_DA
_geom_hbond_angle_DHA
N H1A Cl1 . 0.89(3) 2.33(3) 3.203(2) 167(3)
N H1B Cl2 1_455 0.82(3) 2.34(3) 3.143(2) 164(3)
C2 H2 Cl2 . 0.95 2.67 3.309(3) 124.9
C6 H6 Cl1 . 0.95 2.76 3.376(2) 123.2
C8 H8 Cl1 . 0.95 2.70 3.344(2) 125.6
C12 H12 Cl2 . 0.95 2.69 3.340(2) 125.8
